data_4332065
loop_
_publ_author_name
'Cross, Warren B.'
'Anderson, James C.'
'Wilson, Claire'
'Blake, Alexander J.'

_publ_section_title
;
 Molybdenum Oxo&#x2212;Imido Aryloxide Complexes:&#x00A0; Oxo Analogues of
 Olefin Metathesis Catalysts
;
_journal_issue 11
_journal_name_full 'Inorganic Chemistry'
_journal_page_first 4556
_journal_page_last 4561
_journal_paper_doi 10.1021/ic0521269
_journal_volume 45
_journal_year 2006
_chemical_formula_sum 'C24 H47 Cl Mo N2 O3'
_chemical_formula_weight 543.03
_chemical_name_systematic
; 
 ? 
;
_space_group_IT_number 2
_symmetry_cell_setting triclinic
_symmetry_space_group_name_Hall '-P 1'
_symmetry_space_group_name_H-M 'P -1'
_atom_sites_solution_hydrogens geom
_atom_sites_solution_primary direct
_atom_sites_solution_secondary difmap
_audit_creation_method SHELXL-97
_cell_angle_alpha 74.810(1)
_cell_angle_beta 86.015(1)
_cell_angle_gamma 81.253(1)
_cell_formula_units_Z 4
_cell_length_a 13.7787(8)
_cell_length_b 14.7479(9)
_cell_length_c 15.4947(9)
_cell_measurement_reflns_used 11683
_cell_measurement_temperature 150(2)
_cell_measurement_theta_max 27.50
_cell_measurement_theta_min 2.45
_cell_volume 3001.8(3)
_computing_cell_refinement 'Bruker SAINT version 6.36a (Bruker, 2000)'
_computing_data_collection 'Bruker SMART version 5.625 (Bruker, 2001)'
_computing_data_reduction 'Bruker SAINT; Bruker SHELXTL (Bruker, 2001)'
_computing_publication_material 'enCIFer (CCDC, 2003); PLATON (Spek, 2003)'
_computing_structure_refinement 'SHELXL-97 (Sheldrick, 1997)'
_computing_structure_solution 'SHELXS-97 (Sheldrick, 1990)'
_diffrn_ambient_temperature 150(2)
_diffrn_measured_fraction_theta_full 0.947
_diffrn_measured_fraction_theta_max 0.946
_diffrn_measurement_device_type 'Bruker SMART APEX CCD area detector'
_diffrn_measurement_method \w
_diffrn_radiation_monochromator graphite
_diffrn_radiation_source 'normal-focus sealed tube'
_diffrn_radiation_type MoK\a
_diffrn_radiation_wavelength 0.71073
_diffrn_reflns_av_R_equivalents 0.015
_diffrn_reflns_av_sigmaI/netI 0.0246
_diffrn_reflns_limit_h_max 17
_diffrn_reflns_limit_h_min -17
_diffrn_reflns_limit_k_max 19
_diffrn_reflns_limit_k_min -18
_diffrn_reflns_limit_l_max 20
_diffrn_reflns_limit_l_min -19
_diffrn_reflns_number 23954
_diffrn_reflns_theta_full 27.50
_diffrn_reflns_theta_max 27.53
_diffrn_reflns_theta_min 2.59
_diffrn_standards_decay_% 0
_diffrn_standards_number 0
_exptl_absorpt_coefficient_mu 0.549
_exptl_absorpt_correction_T_max 1.000
_exptl_absorpt_correction_T_min 0.816
_exptl_absorpt_correction_type multi-scan
_exptl_absorpt_process_details 'Bruker SADABS v2.05'
_exptl_crystal_colour yellow
_exptl_crystal_density_diffrn 1.202
_exptl_crystal_density_method 'not measured'
_exptl_crystal_description lath
_exptl_crystal_F_000 1152
_exptl_crystal_size_max 0.82
_exptl_crystal_size_mid 0.30
_exptl_crystal_size_min 0.11
_refine_diff_density_max 0.611
_refine_diff_density_min -0.530
_refine_diff_density_rms 0.065
_refine_ls_extinction_method none
_refine_ls_goodness_of_fit_ref 1.009
_refine_ls_hydrogen_treatment constr
_refine_ls_matrix_type full
_refine_ls_number_parameters 553
_refine_ls_number_reflns 13059
_refine_ls_number_restraints 417
_refine_ls_restrained_S_all 1.131
_refine_ls_R_factor_all 0.0397
_refine_ls_R_factor_gt 0.0317
_refine_ls_shift/su_max 0.002
_refine_ls_shift/su_mean 0.000
_refine_ls_structure_factor_coef Fsqd
_refine_ls_weighting_details 'calc w=1/[\s^2^(Fo^2^)+(0.0433P)^2^+2.1637P] where P=(Fo^2^+2Fc^2^)/3'
_refine_ls_weighting_scheme calc
_refine_ls_wR_factor_gt 0.0785
_refine_ls_wR_factor_ref 0.0851
_reflns_number_gt 11190
_reflns_number_total 13059
_reflns_threshold_expression >2\s(I)
_cod_data_source_file ic0521269sup1.cif
_cod_data_source_block motbup
_cod_depositor_comments
;
The following automatic conversions were performed:

'_symmetry_cell_setting' value 'Triclinic' changed to 'triclinic'
according to /home/saulius/struct/CIF-dictionaries/cif_core.dic
dictionary named 'cif_core.dic' version 2.4.2 from 2011-04-26.

Automatic conversion script
Id: cif_fix_values 1891 2012-01-12 08:04:46Z andrius 
;
_cod_database_code 4332065

loop_
_symmetry_equiv_pos_as_xyz
'x, y, z'
'-x, -y, -z'

loop_
_atom_site_label
_atom_site_type_symbol
_atom_site_fract_x
_atom_site_fract_y
_atom_site_fract_z
_atom_site_U_iso_or_equiv
_atom_site_adp_type
_atom_site_occupancy
_atom_site_symmetry_multiplicity
_atom_site_calc_flag
_atom_site_refinement_flags
_atom_site_disorder_assembly
_atom_site_disorder_group
Mo1 Mo 0.784522(13) -0.028705(13) 0.208515(12) 0.02094(6) Uani 1 1 d . . .
Cl1 Cl 0.80227(5) -0.04370(4) 0.05093(4) 0.03151(13) Uani 1 1 d . . .
O1 O 0.90570(11) 0.02021(12) 0.18057(12) 0.0289(4) Uani 1 1 d . . .
O2 O 0.75953(13) 0.01252(12) 0.31563(11) 0.0296(4) Uani 1 1 d . . .
O3 O 0.65043(11) -0.03693(12) 0.19480(12) 0.0276(4) Uani 1 1 d . . .
N1 N 0.82691(15) -0.14660(14) 0.25277(13) 0.0273(4) Uani 1 1 d . A .
N2 N 0.72788(13) 0.13285(13) 0.14855(13) 0.0231(4) Uani 1 1 d . . .
C1 C 0.86053(19) -0.24777(17) 0.28573(16) 0.0335(6) Uani 1 1 d D . .
C2 C 0.9310(4) -0.2633(4) 0.3589(4) 0.0470(14) Uiso 0.55 1 d PD A 1
H2A H 0.8948 -0.2709 0.4165 0.070 Uiso 0.55 1 calc PR A 1
H2B H 0.9667 -0.2086 0.3485 0.070 Uiso 0.55 1 calc PR A 1
H2C H 0.9778 -0.3207 0.3598 0.070 Uiso 0.55 1 calc PR A 1
C3 C 0.9094(4) -0.2805(4) 0.2037(3) 0.0375(11) Uiso 0.55 1 d PD A 1
H3A H 0.8587 -0.2792 0.1618 0.056 Uiso 0.55 1 calc PR A 1
H3B H 0.9439 -0.3452 0.2236 0.056 Uiso 0.55 1 calc PR A 1
H3C H 0.9563 -0.2377 0.1738 0.056 Uiso 0.55 1 calc PR A 1
C4 C 0.7712(4) -0.3007(4) 0.3172(4) 0.0535(15) Uiso 0.55 1 d PD A 1
H4A H 0.7193 -0.2760 0.2736 0.080 Uiso 0.55 1 calc PR A 1
H4B H 0.7468 -0.2912 0.3755 0.080 Uiso 0.55 1 calc PR A 1
H4C H 0.7908 -0.3686 0.3224 0.080 Uiso 0.55 1 calc PR A 1
C2' C 0.9631(4) -0.2594(5) 0.3287(5) 0.0398(15) Uiso 0.45 1 d PD A 2
H2'A H 1.0034 -0.2144 0.2903 0.060 Uiso 0.45 1 calc PR A 2
H2'B H 0.9963 -0.3243 0.3345 0.060 Uiso 0.45 1 calc PR A 2
H2'C H 0.9536 -0.2468 0.3879 0.060 Uiso 0.45 1 calc PR A 2
C3' C 0.8671(6) -0.2906(5) 0.2082(4) 0.0497(18) Uiso 0.45 1 d PD A 2
H3'A H 0.8021 -0.2808 0.1824 0.075 Uiso 0.45 1 calc PR A 2
H3'B H 0.8900 -0.3588 0.2282 0.075 Uiso 0.45 1 calc PR A 2
H3'C H 0.9135 -0.2605 0.1628 0.075 Uiso 0.45 1 calc PR A 2
C4' C 0.7873(5) -0.2882(5) 0.3580(4) 0.0502(17) Uiso 0.45 1 d PD A 2
H4'A H 0.7230 -0.2812 0.3317 0.075 Uiso 0.45 1 calc PR A 2
H4'B H 0.7816 -0.2539 0.4048 0.075 Uiso 0.45 1 calc PR A 2
H4'C H 0.8099 -0.3556 0.3840 0.075 Uiso 0.45 1 calc PR A 2
C5 C 1.00399(16) -0.02051(17) 0.17060(17) 0.0285(5) Uani 1 1 d . . .
H5A H 1.0243 -0.0055 0.1064 0.034 Uiso 1 1 calc R . .
H5B H 1.0096 -0.0904 0.1932 0.034 Uiso 1 1 calc R . .
C6 C 1.07156(17) 0.01810(18) 0.22262(16) 0.0315(5) Uani 1 1 d D . .
C7 C 1.17567(18) -0.0328(2) 0.2138(2) 0.0445(7) Uani 1 1 d D . .
H7A H 1.1768 -0.1012 0.2395 0.067 Uiso 1 1 calc R . .
H7B H 1.2209 -0.0089 0.2458 0.067 Uiso 1 1 calc R . .
H7C H 1.1961 -0.0211 0.1505 0.067 Uiso 1 1 calc R . .
C8 C 1.0374(2) -0.0011(3) 0.32034(18) 0.0484(8) Uani 1 1 d D . .
H8A H 1.0387 -0.0696 0.3454 0.073 Uiso 1 1 calc R . .
H8B H 0.9703 0.0311 0.3249 0.073 Uiso 1 1 calc R . .
H8C H 1.0813 0.0227 0.3537 0.073 Uiso 1 1 calc R . .
C9 C 1.0703(2) 0.1245(2) 0.1822(2) 0.0474(7) Uani 1 1 d D . .
H9A H 1.1136 0.1489 0.2157 0.071 Uiso 1 1 calc R . .
H9B H 1.0032 0.1571 0.1855 0.071 Uiso 1 1 calc R . .
H9C H 1.0933 0.1357 0.1195 0.071 Uiso 1 1 calc R . .
C10 C 0.7579(2) -0.04337(17) 0.40396(16) 0.0326(5) Uani 1 1 d . B .
H10A H 0.8236 -0.0806 0.4177 0.039 Uiso 1 1 calc R . .
H10B H 0.7102 -0.0887 0.4099 0.039 Uiso 1 1 calc R . .
C11 C 0.73005(19) 0.01569(18) 0.47100(16) 0.0348(6) Uani 1 1 d D . .
C12 C 0.7192(5) -0.0486(4) 0.5642(3) 0.0382(15) Uiso 0.60 1 d PD B 1
H12A H 0.6642 -0.0843 0.5662 0.057 Uiso 0.60 1 calc PR B 1
H12B H 0.7064 -0.0101 0.6076 0.057 Uiso 0.60 1 calc PR B 1
H12C H 0.7798 -0.0929 0.5789 0.057 Uiso 0.60 1 calc PR B 1
C13 C 0.8186(3) 0.0740(3) 0.4667(3) 0.0370(10) Uiso 0.60 1 d PD B 1
H13A H 0.8797 0.0301 0.4800 0.055 Uiso 0.60 1 calc PR B 1
H13B H 0.8066 0.1117 0.5109 0.055 Uiso 0.60 1 calc PR B 1
H13C H 0.8241 0.1163 0.4067 0.055 Uiso 0.60 1 calc PR B 1
C14 C 0.6379(3) 0.0869(4) 0.4481(4) 0.0475(12) Uiso 0.60 1 d PD B 1
H14A H 0.5815 0.0530 0.4500 0.071 Uiso 0.60 1 calc PR B 1
H14B H 0.6460 0.1281 0.3879 0.071 Uiso 0.60 1 calc PR B 1
H14C H 0.6268 0.1254 0.4916 0.071 Uiso 0.60 1 calc PR B 1
C12' C 0.7454(7) -0.0538(6) 0.5642(5) 0.037(2) Uiso 0.40 1 d PD B 2
H12G H 0.6948 -0.0959 0.5768 0.056 Uiso 0.40 1 calc PR B 2
H12H H 0.7408 -0.0178 0.6097 0.056 Uiso 0.40 1 calc PR B 2
H12I H 0.8105 -0.0917 0.5654 0.056 Uiso 0.40 1 calc PR B 2
C13' C 0.7790(6) 0.0999(5) 0.4612(6) 0.051(2) Uiso 0.40 1 d PD B 2
H13G H 0.7300 0.1570 0.4490 0.076 Uiso 0.40 1 calc PR B 2
H13H H 0.8275 0.1041 0.4114 0.076 Uiso 0.40 1 calc PR B 2
H13I H 0.8122 0.0948 0.5165 0.076 Uiso 0.40 1 calc PR B 2
C14' C 0.6171(5) 0.0426(7) 0.4569(7) 0.065(2) Uiso 0.40 1 d PD B 2
H14G H 0.5869 -0.0153 0.4655 0.098 Uiso 0.40 1 calc PR B 2
H14H H 0.6055 0.0824 0.3961 0.098 Uiso 0.40 1 calc PR B 2
H14I H 0.5880 0.0776 0.5003 0.098 Uiso 0.40 1 calc PR B 2
C15 C 0.59848(17) -0.09958(17) 0.16768(18) 0.0301(5) Uani 1 1 d . . .
H15A H 0.6249 -0.1658 0.1977 0.036 Uiso 1 1 calc R . .
H15B H 0.6081 -0.0912 0.1023 0.036 Uiso 1 1 calc R . .
C16 C 0.48851(18) -0.08156(17) 0.19083(18) 0.0337(6) Uani 1 1 d D . .
C17 C 0.4734(2) -0.0979(3) 0.2913(2) 0.0544(8) Uani 1 1 d D . .
H17A H 0.5055 -0.0527 0.3116 0.082 Uiso 1 1 calc R . .
H17B H 0.5020 -0.1628 0.3209 0.082 Uiso 1 1 calc R . .
H17C H 0.4029 -0.0889 0.3063 0.082 Uiso 1 1 calc R . .
C18 C 0.4473(2) 0.0198(2) 0.1433(3) 0.0514(8) Uani 1 1 d D . .
H18A H 0.4796 0.0644 0.1646 0.077 Uiso 1 1 calc R . .
H18B H 0.3765 0.0305 0.1561 0.077 Uiso 1 1 calc R . .
H18C H 0.4595 0.0298 0.0786 0.077 Uiso 1 1 calc R . .
C19 C 0.4384(2) -0.1518(2) 0.1580(2) 0.0498(8) Uani 1 1 d D . .
H19A H 0.4483 -0.1404 0.0930 0.075 Uiso 1 1 calc R . .
H19B H 0.3679 -0.1431 0.1730 0.075 Uiso 1 1 calc R . .
H19C H 0.4671 -0.2168 0.1870 0.075 Uiso 1 1 calc R . .
C20 C 0.76505(18) 0.19924(17) 0.17587(17) 0.0283(5) Uani 1 1 d . . .
H20A H 0.8129 0.1794 0.2207 0.034 Uiso 1 1 calc R . .
C21 C 0.73664(19) 0.29520(18) 0.14156(18) 0.0340(6) Uani 1 1 d . . .
H21A H 0.7641 0.3403 0.1627 0.041 Uiso 1 1 calc R . .
C22 C 0.6672(2) 0.32457(18) 0.07565(18) 0.0355(6) Uani 1 1 d . . .
H22A H 0.6472 0.3902 0.0500 0.043 Uiso 1 1 calc R . .
C23 C 0.62776(18) 0.25670(18) 0.04812(17) 0.0326(5) Uani 1 1 d . . .
H23A H 0.5793 0.2748 0.0038 0.039 Uiso 1 1 calc R . .
C24 C 0.65980(17) 0.16175(17) 0.08609(16) 0.0273(5) Uani 1 1 d . . .
H24A H 0.6323 0.1153 0.0670 0.033 Uiso 1 1 calc R . .
Mo1A Mo 0.287225(14) 0.482892(13) 0.210696(12) 0.02210(6) Uani 1 1 d . . .
Cl1A Cl 0.43429(4) 0.55955(4) 0.14406(4) 0.03234(13) Uani 1 1 d . . .
O1A O 0.28713(12) 0.55992(12) 0.29228(11) 0.0291(4) Uani 1 1 d . . .
N1A N 0.36038(14) 0.38322(14) 0.26732(13) 0.0268(4) Uani 1 1 d . . .
C1A C 0.43064(19) 0.30517(18) 0.31468(16) 0.0333(5) Uani 1 1 d D . .
O2A O 0.16006(12) 0.44927(12) 0.24662(12) 0.0297(4) Uani 1 1 d . . .
N2A N 0.19275(14) 0.62268(14) 0.12982(13) 0.0254(4) Uani 1 1 d . . .
C2A C 0.4014(2) 0.2836(2) 0.41425(17) 0.0410(6) Uani 1 1 d D . .
H2AA H 0.3373 0.2610 0.4235 0.061 Uiso 1 1 calc R . .
H2AB H 0.3975 0.3415 0.4350 0.061 Uiso 1 1 calc R . .
H2AC H 0.4507 0.2347 0.4481 0.061 Uiso 1 1 calc R . .
O3A O 0.28645(12) 0.45562(12) 0.09757(12) 0.0303(4) Uani 1 1 d . . .
C3A C 0.5315(2) 0.3394(2) 0.2979(2) 0.0489(8) Uani 1 1 d D . .
H3AA H 0.5488 0.3523 0.2338 0.073 Uiso 1 1 calc R . .
H3AB H 0.5809 0.2902 0.3313 0.073 Uiso 1 1 calc R . .
H3AC H 0.5292 0.3976 0.3177 0.073 Uiso 1 1 calc R . .
C4A C 0.4274(3) 0.21886(19) 0.2782(2) 0.0489(8) Uani 1 1 d D . .
H4AA H 0.3621 0.1988 0.2904 0.073 Uiso 1 1 calc R . .
H4AB H 0.4770 0.1668 0.3073 0.073 Uiso 1 1 calc R . .
H4AC H 0.4411 0.2356 0.2135 0.073 Uiso 1 1 calc R . .
C5A C 0.35815(19) 0.57628(19) 0.34572(17) 0.0322(5) Uani 1 1 d . . .
H5AA H 0.3996 0.6218 0.3082 0.039 Uiso 1 1 calc R . .
H5AB H 0.4012 0.5160 0.3703 0.039 Uiso 1 1 calc R . .
C6A C 0.3105(2) 0.61562(19) 0.42228(18) 0.0365(6) Uani 1 1 d D . .
C7A C 0.3923(3) 0.6374(3) 0.4725(2) 0.0573(9) Uani 1 1 d D . .
H7AA H 0.4358 0.5786 0.4977 0.086 Uiso 1 1 calc R . .
H7AB H 0.3633 0.6652 0.5210 0.086 Uiso 1 1 calc R . .
H7AC H 0.4302 0.6824 0.4311 0.086 Uiso 1 1 calc R . .
C8A C 0.2558(3) 0.5417(3) 0.4849(2) 0.0740(12) Uani 1 1 d D . .
H8AA H 0.2030 0.5282 0.4528 0.111 Uiso 1 1 calc R . .
H8AB H 0.2275 0.5657 0.5358 0.111 Uiso 1 1 calc R . .
H8AC H 0.3013 0.4834 0.5066 0.111 Uiso 1 1 calc R . .
C9A C 0.2430(3) 0.7073(3) 0.3847(3) 0.0725(12) Uani 1 1 d D . .
H9AA H 0.1896 0.6939 0.3533 0.109 Uiso 1 1 calc R . .
H9AB H 0.2804 0.7523 0.3428 0.109 Uiso 1 1 calc R . .
H9AC H 0.2153 0.7347 0.4337 0.109 Uiso 1 1 calc R . .
C10A C 0.13275(19) 0.36117(18) 0.29567(19) 0.0344(6) Uani 1 1 d . . .
H10C H 0.1768 0.3337 0.3466 0.041 Uiso 1 1 calc R . .
H10D H 0.1408 0.3168 0.2567 0.041 Uiso 1 1 calc R . .
C11A C 0.02724(19) 0.37187(18) 0.33065(19) 0.0383(6) Uani 1 1 d D . .
C12A C 0.0044(3) 0.2742(2) 0.3849(2) 0.0560(9) Uani 1 1 d D . .
H12D H 0.0108 0.2309 0.3458 0.084 Uiso 1 1 calc R . .
H12E H -0.0628 0.2802 0.4101 0.084 Uiso 1 1 calc R . .
H12F H 0.0507 0.2491 0.4336 0.084 Uiso 1 1 calc R . .
C13A C 0.0169(3) 0.4399(3) 0.3906(3) 0.0765(13) Uani 1 1 d D . .
H13D H 0.0314 0.5022 0.3555 0.115 Uiso 1 1 calc R . .
H13E H 0.0631 0.4153 0.4394 0.115 Uiso 1 1 calc R . .
H13F H -0.0504 0.4459 0.4156 0.115 Uiso 1 1 calc R . .
C14A C -0.0412(3) 0.4098(3) 0.2532(3) 0.0782(13) Uani 1 1 d D . .
H14D H -0.0334 0.3655 0.2150 0.117 Uiso 1 1 calc R . .
H14E H -0.0253 0.4717 0.2182 0.117 Uiso 1 1 calc R . .
H14F H -0.1092 0.4168 0.2762 0.117 Uiso 1 1 calc R . .
C15A C 0.34938(18) 0.39636(17) 0.05338(16) 0.0284(5) Uani 1 1 d . . .
H15C H 0.3841 0.3427 0.0981 0.034 Uiso 1 1 calc R . .
H15D H 0.3992 0.4326 0.0166 0.034 Uiso 1 1 calc R . .
C16A C 0.29098(18) 0.35819(17) -0.00653(16) 0.0282(5) Uani 1 1 d . . .
C17A C 0.3620(2) 0.28895(19) -0.0465(2) 0.0386(6) Uani 1 1 d . . .
H17D H 0.3905 0.2362 0.0017 0.058 Uiso 1 1 calc R . .
H17E H 0.4146 0.3218 -0.0807 0.058 Uiso 1 1 calc R . .
H17F H 0.3266 0.2643 -0.0862 0.058 Uiso 1 1 calc R . .
C18A C 0.2463(2) 0.4402(2) -0.0811(2) 0.0454(7) Uani 1 1 d . . .
H18D H 0.2086 0.4159 -0.1194 0.068 Uiso 1 1 calc R . .
H18E H 0.2988 0.4719 -0.1169 0.068 Uiso 1 1 calc R . .
H18F H 0.2026 0.4857 -0.0551 0.068 Uiso 1 1 calc R . .
C19A C 0.2116(2) 0.3062(2) 0.0491(2) 0.0493(8) Uani 1 1 d . . .
H19D H 0.2420 0.2536 0.0965 0.074 Uiso 1 1 calc R . .
H19E H 0.1748 0.2812 0.0107 0.074 Uiso 1 1 calc R . .
H19F H 0.1668 0.3501 0.0761 0.074 Uiso 1 1 calc R . .
C20A C 0.21276(19) 0.70920(17) 0.12826(17) 0.0301(5) Uani 1 1 d . . .
H20B H 0.2628 0.7142 0.1653 0.036 Uiso 1 1 calc R . .
C21A C 0.1637(2) 0.79174(18) 0.07493(18) 0.0370(6) Uani 1 1 d . . .
H21B H 0.1804 0.8519 0.0749 0.044 Uiso 1 1 calc R . .
C22A C 0.0906(2) 0.7850(2) 0.0223(2) 0.0432(7) Uani 1 1 d . . .
H22B H 0.0558 0.8405 -0.0149 0.052 Uiso 1 1 calc R . .
C23A C 0.0683(2) 0.6960(2) 0.0240(2) 0.0423(7) Uani 1 1 d . . .
H23B H 0.0176 0.6894 -0.0115 0.051 Uiso 1 1 calc R . .
C24A C 0.12092(18) 0.61697(19) 0.07830(17) 0.0320(5) Uani 1 1 d . . .
H24B H 0.1056 0.5561 0.0792 0.038 Uiso 1 1 calc R . .

loop_
_atom_site_aniso_label
_atom_site_aniso_U_11
_atom_site_aniso_U_22
_atom_site_aniso_U_33
_atom_site_aniso_U_23
_atom_site_aniso_U_13
_atom_site_aniso_U_12
Mo1 0.02274(10) 0.02022(10) 0.01962(10) -0.00459(7) -0.00126(7) -0.00285(7)
Cl1 0.0361(3) 0.0360(3) 0.0228(3) -0.0095(2) 0.0030(2) -0.0045(2)
O1 0.0203(8) 0.0272(8) 0.0399(10) -0.0090(7) -0.0062(7) -0.0022(6)
O2 0.0437(10) 0.0249(8) 0.0204(8) -0.0070(6) -0.0023(7) -0.0021(7)
O3 0.0220(8) 0.0276(8) 0.0365(9) -0.0136(7) 0.0046(7) -0.0064(7)
N1 0.0328(11) 0.0252(10) 0.0227(10) -0.0057(8) 0.0003(8) -0.0015(8)
N2 0.0217(9) 0.0224(9) 0.0234(9) -0.0031(7) 0.0001(7) -0.0027(7)
C1 0.0432(14) 0.0208(11) 0.0344(14) -0.0054(10) -0.0024(11) -0.0001(10)
C5 0.0215(11) 0.0302(12) 0.0334(13) -0.0089(10) -0.0028(10) -0.0005(9)
C6 0.0214(11) 0.0430(14) 0.0309(13) -0.0103(11) -0.0017(10) -0.0044(10)
C7 0.0230(12) 0.064(2) 0.0466(17) -0.0170(15) -0.0053(12) -0.0012(12)
C8 0.0339(14) 0.081(2) 0.0339(15) -0.0175(15) -0.0011(12) -0.0127(15)
C9 0.0392(15) 0.0449(17) 0.064(2) -0.0180(15) -0.0034(14) -0.0168(13)
C10 0.0471(15) 0.0260(12) 0.0242(12) -0.0070(9) 0.0002(11) -0.0032(11)
C11 0.0435(15) 0.0355(14) 0.0243(12) -0.0109(10) -0.0028(11) 0.0041(11)
C15 0.0244(11) 0.0268(12) 0.0440(15) -0.0171(11) 0.0051(10) -0.0069(9)
C16 0.0244(12) 0.0319(13) 0.0507(16) -0.0204(12) 0.0077(11) -0.0088(10)
C17 0.0450(17) 0.068(2) 0.058(2) -0.0270(17) 0.0221(15) -0.0220(16)
C18 0.0272(13) 0.0412(16) 0.087(3) -0.0191(16) -0.0007(15) -0.0025(12)
C19 0.0290(14) 0.0502(18) 0.083(2) -0.0374(17) 0.0081(14) -0.0155(13)
C20 0.0280(12) 0.0263(12) 0.0302(12) -0.0066(9) -0.0045(10) -0.0024(9)
C21 0.0389(14) 0.0261(12) 0.0383(14) -0.0101(10) -0.0003(11) -0.0054(10)
C22 0.0399(14) 0.0245(12) 0.0359(14) -0.0020(10) 0.0015(11) 0.0034(10)
C23 0.0293(12) 0.0337(13) 0.0300(13) -0.0013(10) -0.0036(10) 0.0000(10)
C24 0.0246(11) 0.0297(12) 0.0265(12) -0.0041(9) -0.0027(9) -0.0047(9)
Mo1A 0.02418(10) 0.02071(10) 0.02145(10) -0.00601(7) 0.00014(8) -0.00251(7)
Cl1A 0.0289(3) 0.0342(3) 0.0308(3) -0.0018(2) 0.0018(2) -0.0072(2)
O1A 0.0325(9) 0.0306(9) 0.0270(9) -0.0132(7) -0.0018(7) -0.0024(7)
N1A 0.0290(10) 0.0254(10) 0.0246(10) -0.0053(8) 0.0012(8) -0.0027(8)
C1A 0.0361(13) 0.0311(13) 0.0284(13) -0.0050(10) -0.0038(11) 0.0055(11)
O2A 0.0268(8) 0.0251(8) 0.0357(10) -0.0050(7) 0.0029(7) -0.0050(7)
N2A 0.0266(10) 0.0240(10) 0.0247(10) -0.0062(8) 0.0027(8) -0.0018(8)
C2A 0.0510(17) 0.0368(14) 0.0303(14) -0.0040(11) -0.0040(12) 0.0022(12)
O3A 0.0311(9) 0.0320(9) 0.0305(9) -0.0158(7) -0.0050(7) 0.0027(7)
C3A 0.0331(14) 0.0549(19) 0.0496(18) -0.0035(15) -0.0047(13) 0.0065(13)
C4A 0.075(2) 0.0301(14) 0.0359(15) -0.0079(12) -0.0071(15) 0.0117(14)
C5A 0.0329(13) 0.0356(13) 0.0310(13) -0.0127(11) -0.0035(10) -0.0051(11)
C6A 0.0444(15) 0.0370(14) 0.0321(14) -0.0160(11) -0.0045(12) -0.0040(12)
C7A 0.072(2) 0.062(2) 0.0483(19) -0.0294(17) -0.0174(17) -0.0069(18)
C8A 0.095(3) 0.094(3) 0.044(2) -0.027(2) 0.025(2) -0.045(3)
C9A 0.085(3) 0.065(2) 0.076(3) -0.049(2) -0.032(2) 0.031(2)
C10A 0.0338(13) 0.0260(12) 0.0410(15) -0.0065(11) 0.0075(11) -0.0050(10)
C11A 0.0326(13) 0.0327(14) 0.0500(17) -0.0110(12) 0.0105(12) -0.0100(11)
C12A 0.0548(19) 0.0429(17) 0.069(2) -0.0086(16) 0.0210(17) -0.0223(15)
C13A 0.082(3) 0.065(2) 0.094(3) -0.045(2) 0.053(2) -0.031(2)
C14A 0.0418(19) 0.075(3) 0.107(3) 0.009(2) -0.021(2) -0.0219(18)
C15A 0.0287(12) 0.0313(12) 0.0273(12) -0.0130(10) 0.0004(10) -0.0019(10)
C16A 0.0303(12) 0.0272(12) 0.0299(12) -0.0117(10) -0.0001(10) -0.0052(10)
C17A 0.0402(14) 0.0358(14) 0.0464(16) -0.0235(12) 0.0007(12) -0.0033(12)
C18A 0.0598(19) 0.0401(15) 0.0387(16) -0.0171(13) -0.0188(14) 0.0054(14)
C19A 0.0432(16) 0.0545(19) 0.059(2) -0.0240(16) 0.0118(14) -0.0219(14)
C20A 0.0329(12) 0.0255(12) 0.0309(13) -0.0076(10) 0.0033(10) -0.0022(10)
C21A 0.0438(15) 0.0259(12) 0.0368(14) -0.0052(11) 0.0070(12) 0.0005(11)
C22A 0.0447(16) 0.0365(15) 0.0382(15) -0.0007(12) -0.0022(13) 0.0109(12)
C23A 0.0346(14) 0.0484(17) 0.0406(16) -0.0093(13) -0.0104(12) 0.0055(12)
C24A 0.0298(12) 0.0334(13) 0.0331(13) -0.0099(10) -0.0013(10) -0.0025(10)

loop_
_atom_type_symbol
_atom_type_description
_atom_type_scat_dispersion_real
_atom_type_scat_dispersion_imag
_atom_type_scat_source
C C 0.0033 0.0016 'International Tables Vol C Tables 4.2.6.8 and 6.1.1.4'
H H 0.0000 0.0000 'International Tables Vol C Tables 4.2.6.8 and 6.1.1.4'
N N 0.0061 0.0033 'International Tables Vol C Tables 4.2.6.8 and 6.1.1.4'
O O 0.0106 0.0060 'International Tables Vol C Tables 4.2.6.8 and 6.1.1.4'
Mo Mo -1.6832 0.6857 'International Tables Vol C Tables 4.2.6.8 and 6.1.1.4'
Cl Cl 0.1484 0.1585 'International Tables Vol C Tables 4.2.6.8 and 6.1.1.4'

loop_
_geom_angle_atom_site_label_1
_geom_angle_atom_site_label_2
_geom_angle_atom_site_label_3
_geom_angle
N1 Mo1 O1 99.97(8)
N1 Mo1 O3 99.83(8)
O1 Mo1 O3 156.68(7)
N1 Mo1 O2 100.04(8)
O1 Mo1 O2 94.62(8)
O3 Mo1 O2 93.95(7)
N1 Mo1 N2 179.45(8)
O1 Mo1 N2 79.57(7)
O3 Mo1 N2 80.68(7)
O2 Mo1 N2 79.72(7)
N1 Mo1 Cl1 93.28(7)
O1 Mo1 Cl1 83.34(6)
O3 Mo1 Cl1 83.34(5)
O2 Mo1 Cl1 166.67(5)
N2 Mo1 Cl1 86.96(5)
C5 O1 Mo1 134.37(14)
C10 O2 Mo1 128.01(15)
C15 O3 Mo1 135.95(14)
C1 N1 Mo1 176.60(17)
C24 N2 C20 118.0(2)
C24 N2 Mo1 121.93(15)
C20 N2 Mo1 120.05(15)
N1 C1 C3' 107.6(3)
N1 C1 C2 109.6(3)
N1 C1 C4' 107.5(3)
C3' C1 C4' 112.8(4)
N1 C1 C4 109.4(3)
C2 C1 C4 112.0(4)
N1 C1 C3 105.7(3)
C2 C1 C3 112.1(4)
C4 C1 C3 107.8(3)
N1 C1 C2' 108.0(3)
C3' C1 C2' 111.9(4)
C4' C1 C2' 108.9(4)
O1 C5 C6 110.10(19)
C8 C6 C9 110.4(2)
C8 C6 C7 110.4(2)
C9 C6 C7 109.2(2)
C8 C6 C5 109.5(2)
C9 C6 C5 109.7(2)
C7 C6 C5 107.6(2)
O2 C10 C11 112.3(2)
C14 C11 C12 110.2(3)
C13' C11 C10 117.7(4)
C14 C11 C10 113.7(3)
C12 C11 C10 110.1(3)
C13' C11 C12' 111.7(5)
C10 C11 C12' 105.9(4)
C13' C11 C14' 111.9(5)
C10 C11 C14' 100.7(4)
C12' C11 C14' 108.1(5)
C14 C11 C13 107.3(3)
C12 C11 C13 110.1(3)
C10 C11 C13 105.3(3)
O3 C15 C16 111.24(19)
C17 C16 C18 110.5(3)
C17 C16 C15 109.4(2)
C18 C16 C15 109.5(2)
C17 C16 C19 110.1(2)
C18 C16 C19 109.9(2)
C15 C16 C19 107.4(2)
N2 C20 C21 122.8(2)
C20 C21 C22 118.8(2)
C23 C22 C21 118.7(2)
C22 C23 C24 119.0(2)
N2 C24 C23 122.7(2)
N1A Mo1A O3A 99.85(8)
N1A Mo1A O2A 101.14(8)
O3A Mo1A O2A 94.25(8)
N1A Mo1A O1A 99.23(8)
O3A Mo1A O1A 156.77(8)
O2A Mo1A O1A 94.94(7)
N1A Mo1A N2A 177.52(8)
O3A Mo1A N2A 79.69(7)
O2A Mo1A N2A 81.33(7)
O1A Mo1A N2A 80.67(7)
N1A Mo1A Cl1A 91.29(7)
O3A Mo1A Cl1A 83.33(6)
O2A Mo1A Cl1A 167.58(5)
O1A Mo1A Cl1A 83.12(5)
N2A Mo1A Cl1A 86.24(5)
C5A O1A Mo1A 134.92(16)
C1A N1A Mo1A 173.80(18)
N1A C1A C2A 108.0(2)
N1A C1A C4A 108.7(2)
C2A C1A C4A 110.7(2)
N1A C1A C3A 106.5(2)
C2A C1A C3A 110.9(2)
C4A C1A C3A 111.8(2)
C10A O2A Mo1A 129.42(15)
C24A N2A C20A 117.8(2)
C24A N2A Mo1A 119.91(16)
C20A N2A Mo1A 122.13(16)
C15A O3A Mo1A 134.01(15)
O1A C5A C6A 111.5(2)
C8A C6A C5A 109.2(2)
C8A C6A C9A 111.9(3)
C5A C6A C9A 109.4(2)
C8A C6A C7A 109.5(3)
C5A C6A C7A 107.9(2)
C9A C6A C7A 108.8(3)
O2A C10A C11A 111.6(2)
C14A C11A C10A 109.8(3)
C14A C11A C13A 110.4(3)
C10A C11A C13A 108.3(2)
C14A C11A C12A 110.0(3)
C10A C11A C12A 108.3(2)
C13A C11A C12A 109.9(3)
O3A C15A C16A 110.60(19)
C19A C16A C18A 110.9(2)
C19A C16A C17A 109.3(2)
C18A C16A C17A 109.8(2)
C19A C16A C15A 109.6(2)
C18A C16A C15A 109.4(2)
C17A C16A C15A 107.8(2)
N2A C20A C21A 122.9(2)
C22A C21A C20A 118.8(3)
C21A C22A C23A 118.9(3)
C24A C23A C22A 119.0(3)
N2A C24A C23A 122.6(2)

loop_
_geom_bond_atom_site_label_1
_geom_bond_atom_site_label_2
_geom_bond_distance
Mo1 N1 1.7194(19)
Mo1 O1 1.8967(16)
Mo1 O3 1.8999(16)
Mo1 O2 1.9049(16)
Mo1 N2 2.3504(18)
Mo1 Cl1 2.5008(6)
O1 C5 1.411(3)
O2 C10 1.401(3)
O3 C15 1.410(3)
N1 C1 1.458(3)
N2 C24 1.337(3)
N2 C20 1.342(3)
C1 C3' 1.489(5)
C1 C2 1.494(5)
C1 C4' 1.518(5)
C1 C4 1.539(5)
C1 C3 1.551(5)
C1 C2' 1.570(5)
C5 C6 1.532(3)
C6 C8 1.520(3)
C6 C9 1.527(4)
C6 C7 1.529(3)
C10 C11 1.517(3)
C11 C13' 1.471(6)
C11 C14 1.517(5)
C11 C12 1.517(5)
C11 C12' 1.544(6)
C11 C14' 1.563(6)
C11 C13 1.584(4)
C15 C16 1.532(3)
C16 C17 1.516(4)
C16 C18 1.524(4)
C16 C19 1.533(3)
C20 C21 1.380(3)
C21 C22 1.387(4)
C22 C23 1.379(4)
C23 C24 1.385(3)
Mo1A N1A 1.716(2)
Mo1A O3A 1.8995(17)
Mo1A O2A 1.9000(16)
Mo1A O1A 1.9080(16)
Mo1A N2A 2.3604(19)
Mo1A Cl1A 2.4989(6)
O1A C5A 1.411(3)
N1A C1A 1.455(3)
C1A C2A 1.529(3)
C1A C4A 1.530(3)
C1A C3A 1.532(4)
O2A C10A 1.414(3)
N2A C24A 1.339(3)
N2A C20A 1.340(3)
O3A C15A 1.409(3)
C5A C6A 1.520(4)
C6A C8A 1.514(4)
C6A C9A 1.521(4)
C6A C7A 1.530(4)
C10A C11A 1.516(3)
C11A C14A 1.512(4)
C11A C13A 1.522(4)
C11A C12A 1.532(3)
C15A C16A 1.530(3)
C16A C19A 1.518(4)
C16A C18A 1.523(4)
C16A C17A 1.526(3)
C20A C21A 1.387(3)
C21A C22A 1.370(4)
C22A C23A 1.386(4)
C23A C24A 1.380(4)
